data_2221837
loop_
_publ_author_name
'Zukerman-Schpector, Julio'
'Vinhato, Elis\^angela'
'Cerqueira Jr, Carlos R.'
'Rodrigues, Alessandro'
'Olivato, Paulo R.'

_publ_section_title
;
 2-(4-Methoxyphenylsulfinyl)cyclohexan-1-one
;
_journal_coeditor_code TK2419
_journal_issue 5
_journal_name_full 'Acta Crystallographica Section E'
_journal_page_first o1075
_journal_paper_doi 10.1107/S1600536809013695
_journal_volume 65
_journal_year 2009
_chemical_formula_iupac 'C13 H16 O3 S'
_chemical_formula_moiety 'C13 H16 O3 S'
_chemical_formula_sum 'C13 H16 O3 S'
_chemical_formula_weight 252.33
_chemical_melting_point_gt 363
_chemical_melting_point_lt 364
_chemical_name_systematic
;
2-(4-Methoxyphenylsulfinyl)cyclohexan-1-one
;
_space_group_IT_number 14
_symmetry_cell_setting monoclinic
_symmetry_space_group_name_Hall '-P 2ybc'
_symmetry_space_group_name_H-M 'P 1 21/c 1'
_atom_sites_solution_hydrogens geom
_atom_sites_solution_primary direct
_atom_sites_solution_secondary difmap
_audit_creation_method SHELXL-97
_cell_angle_alpha 90
_cell_angle_beta 93.886(2)
_cell_angle_gamma 90
_cell_formula_units_Z 4
_cell_length_a 11.0510(4)
_cell_length_b 10.0875(2)
_cell_length_c 11.3672(5)
_cell_measurement_reflns_used 5749
_cell_measurement_temperature 290(2)
_cell_measurement_theta_max 27.485
_cell_measurement_theta_min 0.998
_cell_volume 1264.27(8)
_computing_cell_refinement 'SAINT (Bruker, 2006)'
_computing_data_collection 'APEX2 (Bruker, 2006)'
_computing_data_reduction 'SAINT and SADABS (Bruker, 2006)'
_computing_molecular_graphics 'ORTEP-3 for Windows (Farrugia, 1997)'
_computing_publication_material
;
WinGX (Farrugia, 1999), PARST (Nardelli, 1995) and
MarvinSketch (ChemAxon, 2008)
;
_computing_structure_refinement 'SHELXL97 (Sheldrick, 2008)'
_computing_structure_solution 'SIR97 (Altomare <i>et al.</i>,  1999)'
_diffrn_ambient_temperature 290(2)
_diffrn_measured_fraction_theta_full 0.989
_diffrn_measured_fraction_theta_max 0.989
_diffrn_measurement_device_type 'Bruker APEXII CCD area-detector'
_diffrn_measurement_method '\f and \w'
_diffrn_radiation_monochromator graphite
_diffrn_radiation_source 'fine-focus sealed tube'
_diffrn_radiation_type MoK\a
_diffrn_radiation_wavelength 0.71073
_diffrn_reflns_av_R_equivalents 0.024
_diffrn_reflns_av_sigmaI/netI 0.025
_diffrn_reflns_limit_h_max 14
_diffrn_reflns_limit_h_min -10
_diffrn_reflns_limit_k_max 13
_diffrn_reflns_limit_k_min -11
_diffrn_reflns_limit_l_max 14
_diffrn_reflns_limit_l_min -12
_diffrn_reflns_number 8283
_diffrn_reflns_theta_full 27.5
_diffrn_reflns_theta_max 27.5
_diffrn_reflns_theta_min 2.7
_diffrn_standards_decay_% <1
_diffrn_standards_interval_count 0
_diffrn_standards_number 0
_exptl_absorpt_coefficient_mu 0.250
_exptl_absorpt_correction_type none
_exptl_crystal_colour colourless
_exptl_crystal_density_diffrn 1.326
_exptl_crystal_density_method 'not measured'
_exptl_crystal_description irregular
_exptl_crystal_F_000 536
_exptl_crystal_size_max 0.15
_exptl_crystal_size_mid 0.10
_exptl_crystal_size_min 0.10
_refine_diff_density_max 0.19
_refine_diff_density_min -0.23
_refine_ls_extinction_method none
_refine_ls_goodness_of_fit_ref 1.06
_refine_ls_hydrogen_treatment constr
_refine_ls_matrix_type full
_refine_ls_number_parameters 155
_refine_ls_number_reflns 2872
_refine_ls_number_restraints 0
_refine_ls_restrained_S_all 1.06
_refine_ls_R_factor_all 0.047
_refine_ls_R_factor_gt 0.040
_refine_ls_shift/su_max_lt 0.001
_refine_ls_shift/su_mean 0.000
_refine_ls_structure_factor_coef Fsqd
_refine_ls_weighting_details 'calc w=1/[\s^2^(Fo^2^)+(0.055P)^2^+0.314P] where P=(Fo^2^+2Fc^2^)/3'
_refine_ls_weighting_scheme calc
_refine_ls_wR_factor_gt 0.107
_refine_ls_wR_factor_ref 0.113
_reflns_number_gt 2508
_reflns_number_total 2872
_reflns_threshold_expression I>2\s(I)
_cod_data_source_file tk2419.cif
_cod_data_source_block I
_cod_original_sg_symbol_H-M 'P 21/c'
_cod_database_code 2221837
_cod_database_fobs_code 2221837

loop_
_symmetry_equiv_pos_as_xyz
'x, y, z'
'-x, y+1/2, -z+1/2'
'-x, -y, -z'
'x, -y-1/2, z-1/2'

loop_
_atom_site_type_symbol
_atom_site_label
_atom_site_fract_x
_atom_site_fract_y
_atom_site_fract_z
_atom_site_U_iso_or_equiv
_atom_site_adp_type
_atom_site_calc_flag
_atom_site_refinement_flags
_atom_site_occupancy
_atom_site_disorder_assembly
_atom_site_disorder_group
S S 0.56721(4) 0.34807(4) 0.33452(3) 0.04990(15) Uani d . 1 . .
O O1 0.79251(14) 0.37910(14) 0.46227(15) 0.0817(4) Uani d . 1 . .
O O2 0.62133(13) 0.32131(15) 0.22034(11) 0.0697(4) Uani d . 1 . .
O O3 0.05306(12) 0.18455(16) 0.27603(13) 0.0739(4) Uani d . 1 . .
C C1 0.63097(13) 0.22233(13) 0.43728(12) 0.0417(3) Uani d . 1 . .
H H1 0.5837 0.2239 0.5072 0.050 Uiso calc R 1 . .
C C2 0.75982(15) 0.26614(16) 0.47557(14) 0.0527(4) Uani d . 1 . .
C C3 0.84104(17) 0.16348(19) 0.5352(2) 0.0672(5) Uani d . 1 . .
H H3A 0.8218 0.1560 0.6169 0.081 Uiso calc R 1 . .
H H3B 0.9245 0.1930 0.5343 0.081 Uiso calc R 1 . .
C C4 0.82992(16) 0.02795(18) 0.47825(18) 0.0634(5) Uani d . 1 . .
H H4A 0.8630 0.0307 0.4014 0.076 Uiso calc R 1 . .
H H4B 0.8762 -0.0360 0.5265 0.076 Uiso calc R 1 . .
C C5 0.69875(16) -0.01463(16) 0.46473(17) 0.0592(4) Uani d . 1 . .
H H5A 0.6662 -0.0191 0.5418 0.071 Uiso calc R 1 . .
H H5B 0.6933 -0.1024 0.4299 0.071 Uiso calc R 1 . .
C C6 0.62411(16) 0.08211(15) 0.38717(15) 0.0546(4) Uani d . 1 . .
H H6A 0.5402 0.0532 0.3805 0.066 Uiso calc R 1 . .
H H6B 0.6537 0.0823 0.3087 0.066 Uiso calc R 1 . .
C C7 0.41425(14) 0.29147(14) 0.31844(12) 0.0458(3) Uani d . 1 . .
C C8 0.32744(16) 0.35031(15) 0.38466(14) 0.0536(4) Uani d . 1 . .
H H8 0.3502 0.4151 0.4400 0.064 Uiso calc R 1 . .
C C9 0.20829(17) 0.31257(19) 0.36820(16) 0.0599(4) Uani d . 1 . .
H H9 0.1504 0.3521 0.4124 0.072 Uiso calc R 1 . .
C C10 0.17349(15) 0.21533(17) 0.28560(14) 0.0547(4) Uani d . 1 . .
C C11 0.25949(16) 0.15680(16) 0.21873(14) 0.0521(4) Uani d . 1 . .
H H11 0.2368 0.0918 0.1636 0.063 Uiso calc R 1 . .
C C12 0.37932(15) 0.19623(15) 0.23499(13) 0.0490(3) Uani d . 1 . .
H H12 0.4371 0.1585 0.1895 0.059 Uiso calc R 1 . .
C C13 0.0152(2) 0.0786(3) 0.1988(2) 0.0827(6) Uani d . 1 . .
H H13A 0.0360 0.0989 0.1202 0.124 Uiso calc R 1 . .
H H13B -0.0711 0.0674 0.1995 0.124 Uiso calc R 1 . .
H H13C 0.0550 -0.0018 0.2249 0.124 Uiso calc R 1 . .

loop_
_atom_site_aniso_label
_atom_site_aniso_U_11
_atom_site_aniso_U_22
_atom_site_aniso_U_33
_atom_site_aniso_U_12
_atom_site_aniso_U_13
_atom_site_aniso_U_23
S 0.0664(3) 0.0368(2) 0.0455(2) -0.00370(15) -0.00423(17) 0.00762(14)
O1 0.0843(9) 0.0525(7) 0.1038(11) -0.0195(7) -0.0274(8) 0.0100(7)
O2 0.0803(9) 0.0861(9) 0.0433(6) -0.0128(7) 0.0071(6) 0.0172(6)
O3 0.0567(7) 0.0870(10) 0.0771(9) 0.0022(7) -0.0026(6) 0.0003(7)
C1 0.0524(8) 0.0375(7) 0.0347(6) 0.0003(6) -0.0003(5) 0.0025(5)
C2 0.0593(9) 0.0462(8) 0.0517(8) -0.0041(7) -0.0037(7) -0.0007(7)
C3 0.0525(9) 0.0611(11) 0.0856(13) -0.0019(8) -0.0126(9) 0.0083(9)
C4 0.0613(10) 0.0573(10) 0.0726(11) 0.0142(8) 0.0112(8) 0.0089(9)
C5 0.0703(11) 0.0389(8) 0.0668(10) 0.0034(7) -0.0073(8) 0.0049(7)
C6 0.0688(10) 0.0370(7) 0.0560(9) 0.0013(7) -0.0107(7) 0.0000(7)
C7 0.0617(9) 0.0356(7) 0.0389(7) 0.0043(6) -0.0052(6) 0.0052(5)
C8 0.0712(11) 0.0419(8) 0.0465(8) 0.0104(7) -0.0038(7) -0.0032(6)
C9 0.0674(10) 0.0588(10) 0.0535(9) 0.0166(8) 0.0038(8) -0.0002(8)
C10 0.0581(9) 0.0538(9) 0.0511(8) 0.0065(7) -0.0050(7) 0.0094(7)
C11 0.0645(10) 0.0448(8) 0.0455(8) 0.0035(7) -0.0073(7) -0.0008(6)
C12 0.0622(9) 0.0426(8) 0.0415(7) 0.0066(6) -0.0013(6) -0.0006(6)
C13 0.0746(13) 0.0998(17) 0.0715(13) -0.0175(12) -0.0124(10) 0.0023(12)

loop_
_atom_type_symbol
_atom_type_description
_atom_type_scat_dispersion_real
_atom_type_scat_dispersion_imag
_atom_type_scat_source
C C 0.0033 0.0016 'International Tables Vol C Tables 4.2.6.8 and 6.1.1.4'
H H 0.0000 0.0000 'International Tables Vol C Tables 4.2.6.8 and 6.1.1.4'
O O 0.0106 0.0060 'International Tables Vol C Tables 4.2.6.8 and 6.1.1.4'
S S 0.1246 0.1234 'International Tables Vol C Tables 4.2.6.8 and 6.1.1.4'

loop_
_geom_angle_atom_site_label_1
_geom_angle_atom_site_label_2
_geom_angle_atom_site_label_3
_geom_angle_site_symmetry_1
_geom_angle_site_symmetry_3
_geom_angle
_geom_angle_publ_flag
O2 S C7 . . 106.65(7) ?
O2 S C1 . . 105.67(7) ?
C7 S C1 . . 99.48(6) ?
C10 O3 C13 . . 117.62(16) ?
C6 C1 C2 . . 113.39(13) ?
C6 C1 S . . 113.37(10) ?
C2 C1 S . . 107.00(10) ?
C6 C1 H1 . . 107.6 ?
C2 C1 H1 . . 107.6 ?
S C1 H1 . . 107.6 ?
O1 C2 C3 . . 122.17(16) ?
O1 C2 C1 . . 121.24(15) ?
C3 C2 C1 . . 116.53(14) ?
C2 C3 C4 . . 113.65(16) ?
C2 C3 H3A . . 108.8 ?
C4 C3 H3A . . 108.8 ?
C2 C3 H3B . . 108.8 ?
C4 C3 H3B . . 108.8 ?
H3A C3 H3B . . 107.7 ?
C5 C4 C3 . . 110.49(15) ?
C5 C4 H4A . . 109.6 ?
C3 C4 H4A . . 109.6 ?
C5 C4 H4B . . 109.6 ?
C3 C4 H4B . . 109.6 ?
H4A C4 H4B . . 108.1 ?
C4 C5 C6 . . 110.84(14) ?
C4 C5 H5A . . 109.5 ?
C6 C5 H5A . . 109.5 ?
C4 C5 H5B . . 109.5 ?
C6 C5 H5B . . 109.5 ?
H5A C5 H5B . . 108.1 ?
C5 C6 C1 . . 111.56(13) ?
C5 C6 H6A . . 109.3 ?
C1 C6 H6A . . 109.3 ?
C5 C6 H6B . . 109.3 ?
C1 C6 H6B . . 109.3 ?
H6A C6 H6B . . 108.0 ?
C12 C7 C8 . . 119.70(15) ?
C12 C7 S . . 120.69(12) ?
C8 C7 S . . 119.45(12) ?
C9 C8 C7 . . 119.90(15) ?
C9 C8 H8 . . 120.0 ?
C7 C8 H8 . . 120.0 ?
C8 C9 C10 . . 120.38(16) ?
C8 C9 H9 . . 119.8 ?
C10 C9 H9 . . 119.8 ?
O3 C10 C11 . . 124.06(16) ?
O3 C10 C9 . . 115.92(16) ?
C11 C10 C9 . . 120.02(16) ?
C12 C11 C10 . . 119.29(15) ?
C12 C11 H11 . . 120.4 ?
C10 C11 H11 . . 120.4 ?
C11 C12 C7 . . 120.69(15) ?
C11 C12 H12 . . 119.7 ?
C7 C12 H12 . . 119.7 ?
O3 C13 H13A . . 109.5 ?
O3 C13 H13B . . 109.5 ?
H13A C13 H13B . . 109.5 ?
O3 C13 H13C . . 109.5 ?
H13A C13 H13C . . 109.5 ?
H13B C13 H13C . . 109.5 ?

loop_
_geom_bond_atom_site_label_1
_geom_bond_atom_site_label_2
_geom_bond_site_symmetry_2
_geom_bond_distance
_geom_bond_publ_flag
S O2 . 1.4900(13) ?
S C7 . 1.7819(16) ?
S C1 . 1.8325(14) ?
O1 C2 . 1.208(2) ?
O3 C10 . 1.364(2) ?
O3 C13 . 1.428(3) ?
C1 C6 . 1.525(2) ?
C1 C2 . 1.526(2) ?
C1 H1 . 0.9800 ?
C2 C3 . 1.501(2) ?
C3 C4 . 1.514(3) ?
C3 H3A . 0.9700 ?
C3 H3B . 0.9700 ?
C4 C5 . 1.510(3) ?
C4 H4A . 0.9700 ?
C4 H4B . 0.9700 ?
C5 C6 . 1.520(2) ?
C5 H5A . 0.9700 ?
C5 H5B . 0.9700 ?
C6 H6A . 0.9700 ?
C6 H6B . 0.9700 ?
C7 C12 . 1.386(2) ?
C7 C8 . 1.392(2) ?
C8 C9 . 1.371(3) ?
C8 H8 . 0.9300 ?
C9 C10 . 1.394(2) ?
C9 H9 . 0.9300 ?
C10 C11 . 1.388(2) ?
C11 C12 . 1.383(2) ?
C11 H11 . 0.9300 ?
C12 H12 . 0.9300 ?
C13 H13A . 0.9600 ?
C13 H13B . 0.9600 ?
C13 H13C . 0.9600 ?

loop_
_geom_hbond_atom_site_label_D
_geom_hbond_atom_site_label_H
_geom_hbond_atom_site_label_A
_geom_hbond_site_symmetry_A
_geom_hbond_distance_DH
_geom_hbond_distance_HA
_geom_hbond_distance_DA
_geom_hbond_angle_DHA
_geom_hbond_publ_flag
C1 H1 O2 4_566 0.98 2.47 3.257(2) 137 y
C3 H3A O2 4_566 0.97 2.59 3.323(2) 133 y
C11 H11 O1 2_645 0.93 2.59 3.500(2) 167 y

loop_
_geom_torsion_atom_site_label_1
_geom_torsion_atom_site_label_2
_geom_torsion_atom_site_label_3
_geom_torsion_atom_site_label_4
_geom_torsion_site_symmetry_1
_geom_torsion_site_symmetry_2
_geom_torsion_site_symmetry_3
_geom_torsion_site_symmetry_4
_geom_torsion
_geom_torsion_publ_flag
O2 S C1 C6 . . . . -48.31(13) ?
C7 S C1 C6 . . . . 62.09(13) ?
O2 S C1 C2 . . . . 77.46(11) ?
C7 S C1 C2 . . . . -172.14(10) ?
C6 C1 C2 O1 . . . . 143.42(18) ?
S C1 C2 O1 . . . . 17.7(2) ?
C6 C1 C2 C3 . . . . -39.3(2) ?
S C1 C2 C3 . . . . -165.05(14) ?
O1 C2 C3 C4 . . . . -140.82(19) ?
C1 C2 C3 C4 . . . . 41.9(2) ?
C2 C3 C4 C5 . . . . -51.8(2) ?
C3 C4 C5 C6 . . . . 60.5(2) ?
C4 C5 C6 C1 . . . . -58.4(2) ?
C2 C1 C6 C5 . . . . 46.78(19) ?
S C1 C6 C5 . . . . 169.06(12) ?
O2 S C7 C12 . . . . 23.03(14) ?
C1 S C7 C12 . . . . -86.59(13) ?
O2 S C7 C8 . . . . -152.43(12) ?
C1 S C7 C8 . . . . 97.95(13) ?
C12 C7 C8 C9 . . . . 0.9(2) ?
S C7 C8 C9 . . . . 176.38(12) ?
C7 C8 C9 C10 . . . . 0.1(2) ?
C13 O3 C10 C11 . . . . 4.9(2) ?
C13 O3 C10 C9 . . . . -175.42(17) ?
C8 C9 C10 O3 . . . . 179.84(15) ?
C8 C9 C10 C11 . . . . -0.5(2) ?
O3 C10 C11 C12 . . . . 179.51(15) ?
C9 C10 C11 C12 . . . . -0.1(2) ?
C10 C11 C12 C7 . . . . 1.1(2) ?
C8 C7 C12 C11 . . . . -1.5(2) ?
S C7 C12 C11 . . . . -176.95(11) ?
